data_1503865
loop_
_publ_author_name
'Deng, Youqian'
'Jin, Xin'
'Fu, Chunling'
'Ma, Shengming'

_publ_section_title
;
 Efficient highly selective synthesis of methyl
 2-(ethynyl)alk-2(E)-enoates and 2-(1'-chlorovinyl)alk-2(Z)-enoates from
 2-(methoxycarbonyl)-2,3-allenols.
;
_journal_issue 10
_journal_name_full 'Organic letters'
_journal_page_first 2169
_journal_page_last 2172
_journal_paper_doi 10.1021/ol9004273
_journal_volume 11
_journal_year 2009
_chemical_formula_sum 'C12 H10 O2'
_chemical_formula_weight 186.20
_chemical_name_systematic
; 
 ? 
;
_space_group_IT_number 2
_symmetry_cell_setting triclinic
_symmetry_space_group_name_Hall '-P 1'
_symmetry_space_group_name_H-M 'P -1'
_atom_sites_solution_hydrogens geom
_atom_sites_solution_primary direct
_atom_sites_solution_secondary difmap
_audit_creation_method SHELXL-97
_cell_angle_alpha 74.013(2)
_cell_angle_beta 88.980(3)
_cell_angle_gamma 70.029(2)
_cell_formula_units_Z 4
_cell_length_a 9.4588(14)
_cell_length_b 9.6985(14)
_cell_length_c 11.9322(17)
_cell_measurement_reflns_used 2439
_cell_measurement_temperature 293(2)
_cell_measurement_theta_max 55.478
_cell_measurement_theta_min 4.598
_cell_volume 985.5(2)
_computing_cell_refinement 'Bruker SMART'
_computing_data_collection 'Bruker SMART'
_computing_data_reduction 'Bruker SHELXTL'
_computing_molecular_graphics 'Bruker SHELXTL'
_computing_publication_material 'Bruker SHELXTL'
_computing_structure_refinement 'SHELXL-97 (Sheldrick, 1997)'
_computing_structure_solution 'SHELXS-97 (Sheldrick, 1990)'
_diffrn_ambient_temperature 293(2)
_diffrn_measured_fraction_theta_full 0.981
_diffrn_measured_fraction_theta_max 0.981
_diffrn_measurement_device_type 'CCD area detector'
_diffrn_measurement_method 'phi and omega scans'
_diffrn_radiation_monochromator graphite
_diffrn_radiation_source 'fine-focus sealed tube'
_diffrn_radiation_type MoK\a
_diffrn_radiation_wavelength 0.71073
_diffrn_reflns_av_R_equivalents 0.1539
_diffrn_reflns_av_sigmaI/netI 0.1066
_diffrn_reflns_limit_h_max 11
_diffrn_reflns_limit_h_min -11
_diffrn_reflns_limit_k_max 11
_diffrn_reflns_limit_k_min -11
_diffrn_reflns_limit_l_max 14
_diffrn_reflns_limit_l_min -13
_diffrn_reflns_number 5435
_diffrn_reflns_theta_full 26.00
_diffrn_reflns_theta_max 26.00
_diffrn_reflns_theta_min 1.78
_exptl_absorpt_coefficient_mu 0.085
_exptl_absorpt_correction_T_max 1.00000
_exptl_absorpt_correction_T_min 0.52066
_exptl_absorpt_correction_type empirical
_exptl_crystal_colour yellow
_exptl_crystal_density_diffrn 1.255
_exptl_crystal_density_method 'not measured'
_exptl_crystal_F_000 392
_exptl_crystal_size_max 0.501
_exptl_crystal_size_mid 0.492
_exptl_crystal_size_min 0.281
_refine_diff_density_max 0.368
_refine_diff_density_min -0.287
_refine_diff_density_rms 0.067
_refine_ls_extinction_method none
_refine_ls_goodness_of_fit_ref 0.996
_refine_ls_hydrogen_treatment mixed
_refine_ls_matrix_type full
_refine_ls_number_parameters 271
_refine_ls_number_reflns 3807
_refine_ls_number_restraints 0
_refine_ls_restrained_S_all 0.996
_refine_ls_R_factor_all 0.0829
_refine_ls_R_factor_gt 0.0731
_refine_ls_shift/su_max 0.001
_refine_ls_shift/su_mean 0.000
_refine_ls_structure_factor_coef Fsqd
_refine_ls_weighting_details 'calc w=1/[\s^2^(Fo^2^)+(0.1404P)^2^+0.0000P] where P=(Fo^2^+2Fc^2^)/3'
_refine_ls_weighting_scheme calc
_refine_ls_wR_factor_gt 0.1959
_refine_ls_wR_factor_ref 0.2063
_reflns_number_gt 2929
_reflns_number_total 3807
_reflns_threshold_expression >2sigma(I)
_cod_data_source_file ol9004273_si_002.cif
_cod_data_source_block cd26307
_cod_depositor_comments
;
The following automatic conversions were performed:

'_symmetry_cell_setting' value 'Triclinic' changed to 'triclinic'
according to /home/saulius/struct/CIF-dictionaries/cif_core.dic
dictionary named 'cif_core.dic' version 2.4.2 from 2011-04-26.

Automatic conversion script
Id: cif_fix_values 1715 2011-07-08 13:25:40Z adriana 
;
_cod_original_sg_symbol_H-M P-1
_cod_database_code 1503865

loop_
_symmetry_equiv_pos_as_xyz
'x, y, z'
'-x, -y, -z'

loop_
_atom_site_label
_atom_site_type_symbol
_atom_site_fract_x
_atom_site_fract_y
_atom_site_fract_z
_atom_site_U_iso_or_equiv
_atom_site_adp_type
_atom_site_occupancy
_atom_site_symmetry_multiplicity
_atom_site_calc_flag
_atom_site_refinement_flags
O1 O 0.69809(16) 0.80394(17) 1.02362(13) 0.0603(4) Uani 1 1 d .
O2 O 0.80752(17) 0.97526(16) 0.94785(13) 0.0588(4) Uani 1 1 d .
O3 O 0.20378(16) 0.03436(17) 0.52958(13) 0.0597(4) Uani 1 1 d .
O4 O 0.28911(14) -0.14552(15) 0.43717(11) 0.0503(4) Uani 1 1 d .
C1 C 1.0261(3) 0.5343(3) 0.7327(2) 0.0720(7) Uani 1 1 d .
H1 H 1.0504 0.6227 0.7119 0.086 Uiso 1 1 calc R
C2 C 1.0837(3) 0.4240(3) 0.6754(3) 0.0836(8) Uani 1 1 d .
H2 H 1.1474 0.4390 0.6166 0.100 Uiso 1 1 calc R
C3 C 1.0499(3) 0.2935(3) 0.7028(2) 0.0689(6) Uani 1 1 d .
H3 H 1.0896 0.2203 0.6632 0.083 Uiso 1 1 calc R
C4 C 0.9561(3) 0.2722(3) 0.7896(2) 0.0684(6) Uani 1 1 d .
H4 H 0.9315 0.1840 0.8094 0.082 Uiso 1 1 calc R
C5 C 0.8988(2) 0.3805(2) 0.8471(2) 0.0581(5) Uani 1 1 d .
H5 H 0.8352 0.3644 0.9058 0.070 Uiso 1 1 calc R
C6 C 0.9322(2) 0.5135(2) 0.82095(16) 0.0445(4) Uani 1 1 d .
C7 C 0.8636(2) 0.6232(2) 0.88614(15) 0.0446(4) Uani 1 1 d .
C8 C 0.87556(19) 0.7580(2) 0.88145(14) 0.0415(4) Uani 1 1 d .
C9 C 0.9678(2) 0.8272(2) 0.80716(16) 0.0466(5) Uani 1 1 d .
C10 C 1.0424(3) 0.8881(3) 0.7476(2) 0.0628(6) Uani 1 1 d .
C11 C 0.7841(2) 0.8461(2) 0.95885(15) 0.0454(5) Uani 1 1 d .
C12 C 0.7219(3) 1.0712(3) 1.0159(2) 0.0796(8) Uani 1 1 d .
H12A H 0.6161 1.0953 0.9982 0.119 Uiso 1 1 calc R
H12B H 0.7440 1.1642 0.9975 0.119 Uiso 1 1 calc R
H12C H 0.7484 1.0185 1.0976 0.119 Uiso 1 1 calc R
C13 C 0.5108(2) 0.2938(2) 0.22534(19) 0.0583(6) Uani 1 1 d .
H13 H 0.5242 0.2095 0.1980 0.070 Uiso 1 1 calc R
C14 C 0.5687(3) 0.4048(3) 0.1685(2) 0.0694(7) Uani 1 1 d .
H14 H 0.6215 0.3940 0.1030 0.083 Uiso 1 1 calc R
C15 C 0.5499(3) 0.5299(3) 0.2063(2) 0.0678(6) Uani 1 1 d .
H15 H 0.5892 0.6039 0.1667 0.081 Uiso 1 1 calc R
C16 C 0.4726(3) 0.5462(3) 0.3033(2) 0.0706(7) Uani 1 1 d .
H16 H 0.4596 0.6311 0.3297 0.085 Uiso 1 1 calc R
C17 C 0.4147(2) 0.4362(3) 0.3613(2) 0.0595(5) Uani 1 1 d .
H17 H 0.3627 0.4480 0.4269 0.071 Uiso 1 1 calc R
C18 C 0.43189(19) 0.3084(2) 0.32417(16) 0.0448(5) Uani 1 1 d .
C19 C 0.36235(19) 0.1999(2) 0.38831(15) 0.0438(5) Uani 1 1 d .
C20 C 0.37030(18) 0.0641(2) 0.37896(14) 0.0401(4) Uani 1 1 d .
C21 C 0.4586(2) -0.0150(2) 0.30300(16) 0.0475(5) Uani 1 1 d .
C22 C 0.5304(3) -0.0858(3) 0.2421(2) 0.0660(6) Uani 1 1 d .
C23 C 0.27904(19) -0.0163(2) 0.45731(15) 0.0420(4) Uani 1 1 d .
C24 C 0.2009(3) -0.2281(3) 0.5057(2) 0.0600(6) Uani 1 1 d .
H24A H 0.2417 -0.2672 0.5859 0.090 Uiso 1 1 calc R
H24B H 0.2041 -0.3118 0.4763 0.090 Uiso 1 1 calc R
H24C H 0.0983 -0.1605 0.5005 0.090 Uiso 1 1 calc R
H7 H 0.797(2) 0.596(2) 0.9414(17) 0.050(5) Uiso 1 1 d .
H10 H 1.104(3) 0.935(3) 0.703(2) 0.082(8) Uiso 1 1 d .
H19 H 0.296(2) 0.238(2) 0.4457(18) 0.050(5) Uiso 1 1 d .
H22 H 0.581(3) -0.143(3) 0.193(3) 0.096(9) Uiso 1 1 d .

loop_
_atom_site_aniso_label
_atom_site_aniso_U_11
_atom_site_aniso_U_22
_atom_site_aniso_U_33
_atom_site_aniso_U_23
_atom_site_aniso_U_13
_atom_site_aniso_U_12
O1 0.0671(9) 0.0699(10) 0.0563(9) -0.0234(7) 0.0403(7) -0.0368(7)
O2 0.0742(9) 0.0578(9) 0.0581(9) -0.0252(7) 0.0373(7) -0.0346(7)
O3 0.0655(9) 0.0689(9) 0.0559(8) -0.0239(7) 0.0385(7) -0.0341(7)
O4 0.0536(8) 0.0519(8) 0.0488(8) -0.0118(6) 0.0255(6) -0.0256(6)
C1 0.0937(17) 0.0690(14) 0.0760(16) -0.0352(12) 0.0490(13) -0.0470(13)
C2 0.1035(19) 0.0851(18) 0.0879(18) -0.0478(15) 0.0590(16) -0.0491(15)
C3 0.0714(14) 0.0694(15) 0.0743(16) -0.0366(12) 0.0193(12) -0.0231(11)
C4 0.0736(15) 0.0566(13) 0.0842(17) -0.0247(12) 0.0185(12) -0.0312(11)
C5 0.0598(12) 0.0565(12) 0.0617(13) -0.0148(10) 0.0180(10) -0.0272(9)
C6 0.0433(9) 0.0490(10) 0.0407(9) -0.0095(8) 0.0090(7) -0.0183(8)
C7 0.0445(10) 0.0521(11) 0.0364(9) -0.0061(7) 0.0121(7) -0.0216(8)
C8 0.0420(9) 0.0503(10) 0.0324(9) -0.0085(7) 0.0132(7) -0.0194(7)
C9 0.0518(10) 0.0503(10) 0.0425(10) -0.0140(8) 0.0178(8) -0.0241(8)
C10 0.0765(14) 0.0668(14) 0.0629(13) -0.0273(11) 0.0427(11) -0.0421(12)
C11 0.0500(10) 0.0512(11) 0.0381(9) -0.0112(8) 0.0156(8) -0.0235(8)
C12 0.106(2) 0.0715(16) 0.0850(18) -0.0435(14) 0.0587(15) -0.0459(14)
C13 0.0686(13) 0.0569(12) 0.0546(12) -0.0153(9) 0.0292(10) -0.0300(10)
C14 0.0767(15) 0.0646(14) 0.0673(14) -0.0089(11) 0.0354(12) -0.0345(12)
C15 0.0672(13) 0.0590(13) 0.0755(16) -0.0041(11) 0.0163(11) -0.0325(11)
C16 0.0801(16) 0.0558(13) 0.0833(17) -0.0207(12) 0.0225(13) -0.0333(11)
C17 0.0601(12) 0.0584(12) 0.0635(13) -0.0186(10) 0.0206(10) -0.0249(10)
C18 0.0388(9) 0.0471(10) 0.0430(10) -0.0050(8) 0.0106(7) -0.0147(7)
C19 0.0402(9) 0.0516(11) 0.0367(9) -0.0093(8) 0.0134(7) -0.0156(8)
C20 0.0372(9) 0.0472(10) 0.0317(8) -0.0057(7) 0.0125(6) -0.0144(7)
C21 0.0511(10) 0.0498(11) 0.0444(10) -0.0102(8) 0.0211(8) -0.0242(8)
C22 0.0827(15) 0.0605(13) 0.0683(14) -0.0271(11) 0.0479(12) -0.0370(11)
C23 0.0397(9) 0.0494(10) 0.0351(9) -0.0077(7) 0.0137(7) -0.0173(7)
C24 0.0630(12) 0.0608(13) 0.0661(13) -0.0174(10) 0.0323(10) -0.0361(10)

loop_
_atom_type_symbol
_atom_type_description
_atom_type_scat_dispersion_real
_atom_type_scat_dispersion_imag
_atom_type_scat_source
C C 0.0033 0.0016 'International Tables Vol C Tables 4.2.6.8 and 6.1.1.4'
H H 0.0000 0.0000 'International Tables Vol C Tables 4.2.6.8 and 6.1.1.4'
O O 0.0106 0.0060 'International Tables Vol C Tables 4.2.6.8 and 6.1.1.4'

loop_
_geom_angle_atom_site_label_1
_geom_angle_atom_site_label_2
_geom_angle_atom_site_label_3
_geom_angle
C11 O2 C12 116.95(15)
C23 O4 C24 116.22(14)
C2 C1 C6 120.0(2)
C2 C1 H1 120.0
C6 C1 H1 120.0
C3 C2 C1 121.7(2)
C3 C2 H2 119.1
C1 C2 H2 119.1
C2 C3 C4 118.8(2)
C2 C3 H3 120.6
C4 C3 H3 120.6
C5 C4 C3 120.0(2)
C5 C4 H4 120.0
C3 C4 H4 120.0
C4 C5 C6 122.1(2)
C4 C5 H5 118.9
C6 C5 H5 118.9
C1 C6 C5 117.44(19)
C1 C6 C7 124.58(18)
C5 C6 C7 117.96(18)
C8 C7 C6 131.53(17)
C8 C7 H7 113.3(12)
C6 C7 H7 115.2(12)
C7 C8 C9 125.49(17)
C7 C8 C11 117.97(16)
C9 C8 C11 116.54(16)
C10 C9 C8 177.8(2)
C9 C10 H10 177.6(17)
O1 C11 O2 123.88(17)
O1 C11 C8 123.85(17)
O2 C11 C8 112.27(15)
O2 C12 H12A 109.5
O2 C12 H12B 109.5
H12A C12 H12B 109.5
O2 C12 H12C 109.5
H12A C12 H12C 109.5
H12B C12 H12C 109.5
C14 C13 C18 119.8(2)
C14 C13 H13 120.1
C18 C13 H13 120.1
C15 C14 C13 121.3(2)
C15 C14 H14 119.4
C13 C14 H14 119.4
C14 C15 C16 119.7(2)
C14 C15 H15 120.2
C16 C15 H15 120.2
C15 C16 C17 119.7(2)
C15 C16 H16 120.1
C17 C16 H16 120.1
C16 C17 C18 121.6(2)
C16 C17 H17 119.2
C18 C17 H17 119.2
C17 C18 C13 117.86(19)
C17 C18 C19 118.06(18)
C13 C18 C19 124.05(18)
C20 C19 C18 131.10(17)
C20 C19 H19 116.1(12)
C18 C19 H19 112.8(12)
C19 C20 C21 126.65(16)
C19 C20 C23 117.24(16)
C21 C20 C23 116.11(16)
C22 C21 C20 177.3(2)
C21 C22 H22 175.9(19)
O3 C23 O4 124.33(16)
O3 C23 C20 123.34(17)
O4 C23 C20 112.33(15)
O4 C24 H24A 109.5
O4 C24 H24B 109.5
H24A C24 H24B 109.5
O4 C24 H24C 109.5
H24A C24 H24C 109.5
H24B C24 H24C 109.5

loop_
_geom_bond_atom_site_label_1
_geom_bond_atom_site_label_2
_geom_bond_distance
O1 C11 1.207(2)
O2 C11 1.317(2)
O2 C12 1.435(2)
O3 C23 1.210(2)
O4 C23 1.312(2)
O4 C24 1.441(2)
C1 C2 1.378(3)
C1 C6 1.382(3)
C1 H1 0.9300
C2 C3 1.362(4)
C2 H2 0.9300
C3 C4 1.370(3)
C3 H3 0.9300
C4 C5 1.365(3)
C4 H4 0.9300
C5 C6 1.383(3)
C5 H5 0.9300
C6 C7 1.458(3)
C7 C8 1.336(3)
C7 H7 0.95(2)
C8 C9 1.429(2)
C8 C11 1.494(3)
C9 C10 1.179(3)
C10 H10 0.93(3)
C12 H12A 0.9600
C12 H12B 0.9600
C12 H12C 0.9600
C13 C14 1.381(3)
C13 C18 1.399(3)
C13 H13 0.9300
C14 C15 1.364(4)
C14 H14 0.9300
C15 C16 1.375(4)
C15 H15 0.9300
C16 C17 1.377(3)
C16 H16 0.9300
C17 C18 1.386(3)
C17 H17 0.9300
C18 C19 1.462(2)
C19 C20 1.328(3)
C19 H19 0.98(2)
C20 C21 1.423(2)
C20 C23 1.502(2)
C21 C22 1.183(3)
C22 H22 0.93(3)
C24 H24A 0.9600
C24 H24B 0.9600
C24 H24C 0.9600

loop_
_geom_torsion_atom_site_label_1
_geom_torsion_atom_site_label_2
_geom_torsion_atom_site_label_3
_geom_torsion_atom_site_label_4
_geom_torsion
C6 C1 C2 C3 0.5(5)
C1 C2 C3 C4 -0.1(4)
C2 C3 C4 C5 -0.1(4)
C3 C4 C5 C6 -0.1(4)
C2 C1 C6 C5 -0.7(4)
C2 C1 C6 C7 -179.2(2)
C4 C5 C6 C1 0.5(3)
C4 C5 C6 C7 179.1(2)
C1 C6 C7 C8 -2.3(4)
C5 C6 C7 C8 179.2(2)
C6 C7 C8 C9 -1.4(3)
C6 C7 C8 C11 177.85(17)
C7 C8 C9 C10 -177(100)
C11 C8 C9 C10 3(6)
C12 O2 C11 O1 -1.4(3)
C12 O2 C11 C8 178.27(18)
C7 C8 C11 O1 -1.5(3)
C9 C8 C11 O1 177.84(18)
C7 C8 C11 O2 178.88(16)
C9 C8 C11 O2 -1.8(2)
C18 C13 C14 C15 -0.3(4)
C13 C14 C15 C16 0.3(4)
C14 C15 C16 C17 -0.1(4)
C15 C16 C17 C18 -0.1(4)
C16 C17 C18 C13 0.1(3)
C16 C17 C18 C19 -177.9(2)
C14 C13 C18 C17 0.1(3)
C14 C13 C18 C19 178.0(2)
C17 C18 C19 C20 -173.78(19)
C13 C18 C19 C20 8.3(3)
C18 C19 C20 C21 2.9(3)
C18 C19 C20 C23 -178.01(16)
C19 C20 C21 C22 172(5)
C23 C20 C21 C22 -7(5)
C24 O4 C23 O3 1.2(3)
C24 O4 C23 C20 -177.95(16)
C19 C20 C23 O3 -2.3(3)
C21 C20 C23 O3 176.86(17)
C19 C20 C23 O4 176.91(15)
C21 C20 C23 O4 -3.9(2)
